data_7703078
loop_
_publ_author_name
'Xiao, Lin'
'Zhao, Yanxia'
'Qiao, Sijie'
'Sun, Ziyue'
'Santoro, Orlando'
'Redshaw, Carl'

_publ_section_title
;
 Synthesis and structures of mono- and di-nuclear aluminium and zinc
 complexes bearing \a-diimine and related ligands, and their use in the
 ring opening polymerization of cyclic esters.
;
_journal_issue 5
_journal_name_full 'Dalton transactions (Cambridge, England : 2003)'
_journal_page_first 1456
_journal_page_last 1472
_journal_paper_doi 10.1039/c9dt04332b
_journal_volume 49
_journal_year 2020
_chemical_formula_sum 'C27 H41 Al N2'
_chemical_formula_weight 420.60
_space_group_crystal_system monoclinic
_space_group_IT_number 9
_space_group_name_Hall 'C -2yc'
_space_group_name_H-M_alt 'C 1 c 1'
_atom_sites_solution_hydrogens geom
_atom_sites_solution_primary direct
_atom_sites_solution_secondary difmap
_audit_creation_method SHELXL-2014/7
_audit_update_record
;
2019-10-04 deposited with the CCDC.	2019-12-30 downloaded from the CCDC.
;
_cell_angle_alpha 90
_cell_angle_beta 111.579(3)
_cell_angle_gamma 90
_cell_formula_units_Z 4
_cell_length_a 9.425(2)
_cell_length_b 37.074(9)
_cell_length_c 8.102(2)
_cell_measurement_reflns_used 5582
_cell_measurement_temperature 153(2)
_cell_measurement_theta_max 24.90
_cell_measurement_theta_min 2.39
_cell_volume 2632.6(11)
_computing_cell_refinement 'Bruker SMART'
_computing_data_collection 'Bruker SMART APEX II'
_computing_data_reduction 'Bruker SAINT'
_computing_molecular_graphics SHELXTL
_computing_publication_material SHELXTL
_computing_structure_refinement 'SHELXL-2014/7 (Sheldrick, 2014)'
_computing_structure_solution 'SHELXL-2014/7 (Sheldrick, 2014)'
_diffrn_ambient_temperature 153(2)
_diffrn_detector_area_resol_mean 'fine-focus sealed tube'
_diffrn_measured_fraction_theta_full 0.987
_diffrn_measured_fraction_theta_max 0.987
_diffrn_measurement_device_type 'Bruker APEX II area detector'
_diffrn_measurement_method '\w scan'
_diffrn_radiation_type MoK\a
_diffrn_radiation_wavelength 0.71073
_diffrn_reflns_av_R_equivalents 0.0285
_diffrn_reflns_av_unetI/netI 0.0370
_diffrn_reflns_Laue_measured_fraction_full 0.987
_diffrn_reflns_Laue_measured_fraction_max 0.987
_diffrn_reflns_limit_h_max 11
_diffrn_reflns_limit_h_min -11
_diffrn_reflns_limit_k_max 43
_diffrn_reflns_limit_k_min -43
_diffrn_reflns_limit_l_max 9
_diffrn_reflns_limit_l_min -8
_diffrn_reflns_number 8102
_diffrn_reflns_point_group_measured_fraction_full 0.821
_diffrn_reflns_point_group_measured_fraction_max 0.821
_diffrn_reflns_theta_full 24.958
_diffrn_reflns_theta_max 24.958
_diffrn_reflns_theta_min 2.197
_exptl_absorpt_coefficient_mu 0.092
_exptl_absorpt_correction_type multi-scan
_exptl_absorpt_process_details SADABS
_exptl_crystal_colour YELLOW
_exptl_crystal_density_diffrn 1.061
_exptl_crystal_density_meas ?
_exptl_crystal_description block
_exptl_crystal_F_000 920
_exptl_crystal_size_max 0.250
_exptl_crystal_size_mid 0.250
_exptl_crystal_size_min 0.200
_exptl_transmission_factor_max 0.7452
_exptl_transmission_factor_min 0.4953
_refine_diff_density_max 0.258
_refine_diff_density_min -0.207
_refine_diff_density_rms 0.042
_refine_ls_abs_structure_details
;
 Flack x determined using 1354 quotients [(I+)-(I-)]/[(I+)+(I-)]
 (Parsons, Flack and Wagner, Acta Cryst. B69 (2013) 249-259).
;
_refine_ls_abs_structure_Flack 0.48(8)
_refine_ls_extinction_method none
_refine_ls_goodness_of_fit_ref 1.023
_refine_ls_hydrogen_treatment constr
_refine_ls_matrix_type full
_refine_ls_number_parameters 281
_refine_ls_number_reflns 8102
_refine_ls_number_restraints 2
_refine_ls_restrained_S_all 1.023
_refine_ls_R_factor_all 0.0426
_refine_ls_R_factor_gt 0.0396
_refine_ls_shift/su_max 0.001
_refine_ls_shift/su_mean 0.000
_refine_ls_structure_factor_coef Fsqd
_refine_ls_weighting_details 'w=1/[\s^2^(Fo^2^)+(0.0800P)^2^+0.4927P] where P=(Fo^2^+2Fc^2^)/3'
_refine_ls_weighting_scheme calc
_refine_ls_wR_factor_gt 0.1134
_refine_ls_wR_factor_ref 0.1163
_reflns_Friedel_coverage 0.655
_reflns_Friedel_fraction_full 0.653
_reflns_Friedel_fraction_max 0.653
_reflns_number_gt 7632
_reflns_number_total 8102
_reflns_threshold_expression 'I > 2\s(I)'
_cod_data_source_file c9dt04332b2.cif
_cod_data_source_block 2
_cod_depositor_comments
;
The following automatic conversions were performed:

data item '_exptl_absorpt_correction_type' value 'Multi-scan' was
changed to 'multi-scan' in accordance with the
/home/data/users/saulius/crontab/automatic-downloads/rss-feeds/RSC/lib/dictionaries/cif_core.dic
dictionary named 'cif_core.dic' version 2.4.2 last updated on
2011-04-26.

data item '_exptl_crystal_density_meas' value 'not measured' was
changed to '?' -- the value is perceived as not measured.

Automatic conversion script
Id: cif_fix_values 7556 2019-12-06 15:28:31Z antanas 

 Adding full bibliography for 7703070--7703079.cif.
;
_cod_original_cell_volume 2632.9(11)
_cod_original_sg_symbol_H-M 'C c'
_cod_database_code 7703078
_shelx_shelxl_version_number 2014/7
_shelx_space_group_comment
;
The symmetry employed for this shelxl refinement is uniquely defined
by the following loop, which should always be used as a source of
symmetry information in preference to the above space-group names.
They are only intended as comments.
;
_shelx_estimated_absorpt_t_min 0.977
_shelx_estimated_absorpt_t_max 0.982

loop_
_space_group_symop_operation_xyz
'x, y, z'
'x, -y, z+1/2'
'x+1/2, y+1/2, z'
'x+1/2, -y+1/2, z+1/2'

loop_
_atom_site_label
_atom_site_type_symbol
_atom_site_fract_x
_atom_site_fract_y
_atom_site_fract_z
_atom_site_U_iso_or_equiv
_atom_site_adp_type
_atom_site_occupancy
_atom_site_site_symmetry_order
_atom_site_calc_flag
_atom_site_refinement_flags_posn
_atom_site_refinement_flags_adp
Al1 Al 0.50694(10) 0.39116(2) 0.56609(12) 0.0360(2) Uani 1 1 d . .
C1 C 0.4899(3) 0.36361(8) 0.2421(4) 0.0349(7) Uani 1 1 d . .
C2 C 0.4734(4) 0.33041(7) 0.3433(4) 0.0359(7) Uani 1 1 d . .
C3 C 0.4903(6) 0.35959(9) 0.0583(6) 0.0577(10) Uani 1 1 d . .
H3A H 0.5818 0.3710 0.0520 0.086 Uiso 1 1 calc R U
H3B H 0.3992 0.3712 -0.0267 0.086 Uiso 1 1 calc R U
H3C H 0.4901 0.3339 0.0295 0.086 Uiso 1 1 calc R U
C4 C 0.6005(5) 0.30357(10) 0.3505(6) 0.0585(10) Uani 1 1 d . .
H4A H 0.5931 0.2821 0.4175 0.088 Uiso 1 1 calc R U
H4B H 0.7002 0.3150 0.4090 0.088 Uiso 1 1 calc R U
H4C H 0.5888 0.2966 0.2296 0.088 Uiso 1 1 calc R U
C5 C 0.3186(5) 0.31266(11) 0.2309(6) 0.0598(10) Uani 1 1 d . .
H5A H 0.2376 0.3309 0.2004 0.090 Uiso 1 1 calc R U
H5B H 0.2957 0.2933 0.2997 0.090 Uiso 1 1 calc R U
H5C H 0.3249 0.3026 0.1219 0.090 Uiso 1 1 calc R U
C6 C 0.7021(5) 0.40706(12) 0.7444(6) 0.0733(13) Uani 1 1 d . .
H6A H 0.7865 0.3965 0.7176 0.110 Uiso 1 1 calc R U
H6B H 0.7086 0.3992 0.8624 0.110 Uiso 1 1 calc R U
H6C H 0.7086 0.4334 0.7421 0.110 Uiso 1 1 calc R U
C7 C 0.3402(6) 0.41921(10) 0.5919(8) 0.0706(13) Uani 1 1 d . .
H7A H 0.3208 0.4107 0.6962 0.106 Uiso 1 1 calc R U
H7B H 0.2478 0.4162 0.4857 0.106 Uiso 1 1 calc R U
H7C H 0.3685 0.4448 0.6067 0.106 Uiso 1 1 calc R U
C8 C 0.5132(4) 0.42717(8) 0.2255(5) 0.0409(7) Uani 1 1 d . .
C9 C 0.6557(5) 0.44041(9) 0.2420(7) 0.0581(11) Uani 1 1 d . .
C10 C 0.6592(7) 0.47156(11) 0.1466(9) 0.0805(16) Uani 1 1 d . .
H10 H 0.7551 0.4812 0.1551 0.097 Uiso 1 1 calc R U
C11 C 0.5317(8) 0.48822(12) 0.0438(9) 0.094(2) Uani 1 1 d . .
H11 H 0.5381 0.5093 -0.0199 0.113 Uiso 1 1 calc R U
C12 C 0.3899(7) 0.47500(12) 0.0291(8) 0.0845(16) Uani 1 1 d . .
H12 H 0.2999 0.4871 -0.0439 0.101 Uiso 1 1 calc R U
C13 C 0.3787(5) 0.44390(9) 0.1213(6) 0.0565(10) Uani 1 1 d . .
C14 C 0.8033(5) 0.42241(12) 0.3559(8) 0.0768(15) Uani 1 1 d . .
H14A H 0.8512 0.4117 0.2772 0.092 Uiso 1 1 calc R U
H14B H 0.7794 0.4025 0.4227 0.092 Uiso 1 1 calc R U
C15 C 0.9177(9) 0.4474(2) 0.4868(18) 0.149(4) Uani 1 1 d . .
H15A H 0.8735 0.4573 0.5695 0.224 Uiso 1 1 calc R U
H15B H 0.9428 0.4672 0.4222 0.224 Uiso 1 1 calc R U
H15C H 1.0106 0.4339 0.5532 0.224 Uiso 1 1 calc R U
C16 C 0.2226(5) 0.42857(14) 0.0981(9) 0.0855(16) Uani 1 1 d . .
H16A H 0.1929 0.4116 -0.0034 0.103 Uiso 1 1 calc R U
H16B H 0.2340 0.4142 0.2053 0.103 Uiso 1 1 calc R U
C17 C 0.0987(10) 0.4532(2) 0.0694(19) 0.170(5) Uani 1 1 d . .
H17A H 0.0706 0.4641 -0.0484 0.255 Uiso 1 1 calc R U
H17B H 0.1297 0.4721 0.1601 0.255 Uiso 1 1 calc R U
H17C H 0.0108 0.4401 0.0770 0.255 Uiso 1 1 calc R U
C18 C 0.4627(3) 0.31558(7) 0.6362(4) 0.0299(6) Uani 1 1 d . .
C19 C 0.3169(3) 0.30790(7) 0.6411(4) 0.0344(7) Uani 1 1 d . .
C20 C 0.3023(4) 0.28079(8) 0.7517(5) 0.0421(8) Uani 1 1 d . .
H20 H 0.2042 0.2754 0.7529 0.050 Uiso 1 1 calc R U
C21 C 0.4263(4) 0.26158(8) 0.8595(5) 0.0475(8) Uani 1 1 d . .
H21 H 0.4136 0.2426 0.9314 0.057 Uiso 1 1 calc R U
C22 C 0.5682(4) 0.27017(8) 0.8620(5) 0.0458(8) Uani 1 1 d . .
H22 H 0.6542 0.2572 0.9384 0.055 Uiso 1 1 calc R U
C23 C 0.5902(3) 0.29741(8) 0.7557(4) 0.0380(7) Uani 1 1 d . .
C24 C 0.1747(4) 0.32849(9) 0.5300(5) 0.0469(8) Uani 1 1 d . .
H24A H 0.2051 0.3495 0.4749 0.056 Uiso 1 1 calc R U
H24B H 0.1101 0.3126 0.4332 0.056 Uiso 1 1 calc R U
C25 C 0.0814(6) 0.34176(14) 0.6356(9) 0.0848(16) Uani 1 1 d . .
H25A H 0.1431 0.3583 0.7286 0.127 Uiso 1 1 calc R U
H25B H 0.0503 0.3211 0.6902 0.127 Uiso 1 1 calc R U
H25C H -0.0095 0.3544 0.5564 0.127 Uiso 1 1 calc R U
C26 C 0.7531(4) 0.30656(11) 0.7766(6) 0.0570(10) Uani 1 1 d . .
H26A H 0.7940 0.2867 0.7253 0.068 Uiso 1 1 calc R U
H26B H 0.7519 0.3287 0.7075 0.068 Uiso 1 1 calc R U
C27 C 0.8589(6) 0.3125(2) 0.9656(8) 0.113(2) Uani 1 1 d . .
H27A H 0.8688 0.2900 1.0327 0.169 Uiso 1 1 calc R U
H27B H 0.8174 0.3314 1.0195 0.169 Uiso 1 1 calc R U
H27C H 0.9594 0.3199 0.9678 0.169 Uiso 1 1 calc R U
N1 N 0.5043(3) 0.39444(6) 0.3206(4) 0.0330(6) Uani 1 1 d . .
N2 N 0.4798(3) 0.34245(6) 0.5183(3) 0.0309(6) Uani 1 1 d . .

loop_
_atom_site_aniso_label
_atom_site_aniso_U_11
_atom_site_aniso_U_22
_atom_site_aniso_U_33
_atom_site_aniso_U_23
_atom_site_aniso_U_13
_atom_site_aniso_U_12
Al1 0.0506(5) 0.0304(4) 0.0312(5) -0.0036(4) 0.0200(4) -0.0053(4)
C1 0.0453(17) 0.0334(15) 0.0294(18) 0.0012(12) 0.0177(14) 0.0033(11)
C2 0.0512(17) 0.0324(14) 0.0248(18) -0.0008(12) 0.0148(14) -0.0001(12)
C3 0.101(3) 0.0449(17) 0.036(2) 0.0003(17) 0.036(2) 0.0028(19)
C4 0.095(3) 0.0481(19) 0.042(2) 0.0063(17) 0.037(2) 0.0248(19)
C5 0.081(3) 0.066(2) 0.032(2) -0.0143(18) 0.020(2) -0.0331(19)
C6 0.090(3) 0.072(2) 0.046(3) -0.012(2) 0.011(2) -0.029(2)
C7 0.095(3) 0.0459(19) 0.097(4) -0.006(2) 0.065(3) 0.0062(18)
C8 0.067(2) 0.0267(14) 0.036(2) 0.0010(13) 0.0283(17) -0.0001(13)
C9 0.084(3) 0.0370(16) 0.076(3) 0.0022(17) 0.056(2) -0.0037(16)
C10 0.120(4) 0.047(2) 0.105(4) 0.014(2) 0.076(4) -0.005(2)
C11 0.169(6) 0.042(2) 0.096(5) 0.023(3) 0.079(4) -0.003(3)
C12 0.134(5) 0.047(2) 0.064(3) 0.020(2) 0.028(3) 0.027(3)
C13 0.082(3) 0.0397(17) 0.047(2) 0.0085(16) 0.023(2) 0.0098(17)
C14 0.069(3) 0.062(2) 0.123(5) 0.009(2) 0.062(3) -0.0004(19)
C15 0.086(4) 0.124(5) 0.236(12) -0.011(6) 0.057(6) -0.019(4)
C16 0.072(3) 0.079(3) 0.086(4) 0.019(3) 0.005(3) 0.011(2)
C17 0.104(5) 0.124(6) 0.252(14) 0.005(7) 0.028(6) 0.033(5)
C18 0.0416(15) 0.0269(13) 0.0229(16) -0.0030(11) 0.0138(13) -0.0010(10)
C19 0.0435(16) 0.0318(14) 0.0295(18) -0.0054(12) 0.0153(14) -0.0068(11)
C20 0.0533(19) 0.0388(15) 0.041(2) -0.0081(14) 0.0251(17) -0.0156(13)
C21 0.076(2) 0.0347(15) 0.034(2) 0.0052(14) 0.0235(18) -0.0091(15)
C22 0.064(2) 0.0382(16) 0.033(2) 0.0082(14) 0.0159(17) 0.0113(14)
C23 0.0449(17) 0.0388(15) 0.0307(18) 0.0026(13) 0.0145(15) 0.0074(12)
C24 0.0360(16) 0.0490(18) 0.054(2) 0.0007(16) 0.0144(16) -0.0058(13)
C25 0.066(3) 0.094(3) 0.110(5) 0.018(3) 0.050(3) 0.022(2)
C26 0.0427(18) 0.076(2) 0.051(3) 0.018(2) 0.0166(17) 0.0124(16)
C27 0.055(3) 0.202(7) 0.063(4) 0.025(4) 0.001(3) -0.023(3)
N1 0.0434(13) 0.0293(12) 0.0300(15) 0.0044(10) 0.0177(12) 0.0014(10)
N2 0.0409(14) 0.0281(11) 0.0261(16) 0.0008(9) 0.0150(12) -0.0010(9)

loop_
_atom_type_symbol
_atom_type_description
_atom_type_scat_dispersion_real
_atom_type_scat_dispersion_imag
_atom_type_scat_source
C C 0.0033 0.0016 'International Tables Vol C Tables 4.2.6.8 and 6.1.1.4'
H H 0.0000 0.0000 'International Tables Vol C Tables 4.2.6.8 and 6.1.1.4'
N N 0.0061 0.0033 'International Tables Vol C Tables 4.2.6.8 and 6.1.1.4'
Al Al 0.0645 0.0514 'International Tables Vol C Tables 4.2.6.8 and 6.1.1.4'

loop_
_geom_angle_atom_site_label_1
_geom_angle_atom_site_label_2
_geom_angle_atom_site_label_3
_geom_angle
N2 Al1 C7 119.15(15)
N2 Al1 C6 117.90(17)
C7 Al1 C6 109.5(2)
N2 Al1 N1 84.26(10)
C7 Al1 N1 111.08(19)
C6 Al1 N1 112.45(17)
N1 C1 C3 122.7(3)
N1 C1 C2 117.7(3)
C3 C1 C2 119.6(3)
N2 C2 C1 107.4(2)
N2 C2 C4 113.9(3)
C1 C2 C4 108.2(3)
N2 C2 C5 113.0(3)
C1 C2 C5 106.7(3)
C4 C2 C5 107.3(3)
C1 C3 H3A 109.5
C1 C3 H3B 109.5
H3A C3 H3B 109.5
C1 C3 H3C 109.5
H3A C3 H3C 109.5
H3B C3 H3C 109.5
C2 C4 H4A 109.5
C2 C4 H4B 109.5
H4A C4 H4B 109.5
C2 C4 H4C 109.5
H4A C4 H4C 109.5
H4B C4 H4C 109.5
C2 C5 H5A 109.5
C2 C5 H5B 109.5
H5A C5 H5B 109.5
C2 C5 H5C 109.5
H5A C5 H5C 109.5
H5B C5 H5C 109.5
Al1 C6 H6A 109.5
Al1 C6 H6B 109.5
H6A C6 H6B 109.5
Al1 C6 H6C 109.5
H6A C6 H6C 109.5
H6B C6 H6C 109.5
Al1 C7 H7A 109.5
Al1 C7 H7B 109.5
H7A C7 H7B 109.5
Al1 C7 H7C 109.5
H7A C7 H7C 109.5
H7B C7 H7C 109.5
C13 C8 C9 122.4(3)
C13 C8 N1 118.5(3)
C9 C8 N1 119.0(3)
C8 C9 C10 117.3(4)
C8 C9 C14 122.9(3)
C10 C9 C14 119.9(4)
C11 C10 C9 121.9(5)
C11 C10 H10 119.1
C9 C10 H10 119.1
C10 C11 C12 120.5(4)
C10 C11 H11 119.7
C12 C11 H11 119.7
C11 C12 C13 120.3(5)
C11 C12 H12 119.8
C13 C12 H12 119.8
C8 C13 C12 117.6(4)
C8 C13 C16 122.3(3)
C12 C13 C16 120.1(4)
C9 C14 C15 114.4(4)
C9 C14 H14A 108.6
C15 C14 H14A 108.6
C9 C14 H14B 108.6
C15 C14 H14B 108.6
H14A C14 H14B 107.6
C14 C15 H15A 109.5
C14 C15 H15B 109.5
H15A C15 H15B 109.5
C14 C15 H15C 109.5
H15A C15 H15C 109.5
H15B C15 H15C 109.5
C17 C16 C13 118.4(5)
C17 C16 H16A 107.7
C13 C16 H16A 107.7
C17 C16 H16B 107.7
C13 C16 H16B 107.7
H16A C16 H16B 107.1
C16 C17 H17A 109.5
C16 C17 H17B 109.5
H17A C17 H17B 109.5
C16 C17 H17C 109.5
H17A C17 H17C 109.5
H17B C17 H17C 109.5
C23 C18 C19 118.4(3)
C23 C18 N2 121.1(2)
C19 C18 N2 120.5(3)
C20 C19 C18 119.4(3)
C20 C19 C24 118.2(3)
C18 C19 C24 122.4(3)
C21 C20 C19 121.6(3)
C21 C20 H20 119.2
C19 C20 H20 119.2
C22 C21 C20 119.2(3)
C22 C21 H21 120.4
C20 C21 H21 120.4
C21 C22 C23 121.8(3)
C21 C22 H22 119.1
C23 C22 H22 119.1
C22 C23 C18 119.3(3)
C22 C23 C26 117.8(3)
C18 C23 C26 122.8(3)
C25 C24 C19 113.4(4)
C25 C24 H24A 108.9
C19 C24 H24A 108.9
C25 C24 H24B 108.9
C19 C24 H24B 108.9
H24A C24 H24B 107.7
C24 C25 H25A 109.5
C24 C25 H25B 109.5
H25A C25 H25B 109.5
C24 C25 H25C 109.5
H25A C25 H25C 109.5
H25B C25 H25C 109.5
C27 C26 C23 114.2(4)
C27 C26 H26A 108.7
C23 C26 H26A 108.7
C27 C26 H26B 108.7
C23 C26 H26B 108.7
H26A C26 H26B 107.6
C26 C27 H27A 109.5
C26 C27 H27B 109.5
H27A C27 H27B 109.5
C26 C27 H27C 109.5
H27A C27 H27C 109.5
H27B C27 H27C 109.5
C1 N1 C8 119.6(3)
C1 N1 Al1 113.6(2)
C8 N1 Al1 126.84(19)
C18 N2 C2 117.4(2)
C18 N2 Al1 125.65(19)
C2 N2 Al1 116.99(17)

loop_
_geom_bond_atom_site_label_1
_geom_bond_atom_site_label_2
_geom_bond_distance
Al1 N2 1.845(2)
Al1 C7 1.959(4)
Al1 C6 1.966(4)
Al1 N1 1.984(3)
C1 N1 1.291(4)
C1 C3 1.497(5)
C1 C2 1.518(4)
C2 N2 1.467(4)
C2 C4 1.541(5)
C2 C5 1.554(5)
C3 H3A 0.9800
C3 H3B 0.9800
C3 H3C 0.9800
C4 H4A 0.9800
C4 H4B 0.9800
C4 H4C 0.9800
C5 H5A 0.9800
C5 H5B 0.9800
C5 H5C 0.9800
C6 H6A 0.9800
C6 H6B 0.9800
C6 H6C 0.9800
C7 H7A 0.9800
C7 H7B 0.9800
C7 H7C 0.9800
C8 C13 1.385(5)
C8 C9 1.389(5)
C8 N1 1.456(4)
C9 C10 1.397(6)
C9 C14 1.513(7)
C10 C11 1.336(9)
C10 H10 0.9500
C11 C12 1.387(8)
C11 H11 0.9500
C12 C13 1.399(6)
C12 H12 0.9500
C13 C16 1.523(7)
C14 C15 1.519(11)
C14 H14A 0.9900
C14 H14B 0.9900
C15 H15A 0.9800
C15 H15B 0.9800
C15 H15C 0.9800
C16 C17 1.432(8)
C16 H16A 0.9900
C16 H16B 0.9900
C17 H17A 0.9800
C17 H17B 0.9800
C17 H17C 0.9800
C18 C23 1.407(4)
C18 C19 1.418(4)
C18 N2 1.430(4)
C19 C20 1.387(4)
C19 C24 1.517(5)
C20 C21 1.373(5)
C20 H20 0.9500
C21 C22 1.368(5)
C21 H21 0.9500
C22 C23 1.392(4)
C22 H22 0.9500
C23 C26 1.520(5)
C24 C25 1.517(6)
C24 H24A 0.9900
C24 H24B 0.9900
C25 H25A 0.9800
C25 H25B 0.9800
C25 H25C 0.9800
C26 C27 1.505(8)
C26 H26A 0.9900
C26 H26B 0.9900
C27 H27A 0.9800
C27 H27B 0.9800
C27 H27C 0.9800
